data_1570822
loop_
_publ_author_name
'Rieser, Theresa E.'
'Sch&#xe4;dle, Dorothea'
'Maichle-M&#xf6;ssmer, C&#xe4;cilia'
'Anwander, Reiner'

_publ_section_title
;
 Terminal dysprosium and holmium organoimides.
;
_journal_issue 10
_journal_name_full 'Chemical science'
_journal_page_first 3562
_journal_page_last 3570
_journal_paper_doi 10.1039/d3sc06584g
_journal_volume 15
_journal_year 2024
_chemical_formula_sum 'C38.5 H62 Al0.86 B Dy Ga0.14 N7'
_chemical_formula_weight 829.43
_space_group_crystal_system monoclinic
_space_group_IT_number 14
_space_group_name_Hall '-P 2yn'
_space_group_name_H-M_alt 'P 1 21/n 1'
_atom_sites_solution_hydrogens mixed
_audit_creation_method SHELXL-2018/3
_audit_update_record
;
2023-12-05 deposited with the CCDC.	2024-01-19 downloaded from the CCDC.
;
_cell_angle_alpha 90
_cell_angle_beta 100.874(2)
_cell_angle_gamma 90
_cell_formula_units_Z 4
_cell_length_a 9.5640(11)
_cell_length_b 23.328(3)
_cell_length_c 18.369(2)
_cell_measurement_reflns_used 916
_cell_measurement_temperature 173(2)
_cell_measurement_theta_max 28.98
_cell_measurement_theta_min 2.178
_cell_volume 4024.7(8)
_computing_cell_refinement 'SAINT V8.38A (Bruker AXS Inc., 2017)'
_computing_data_collection 'APEX3 v2017.3-0 (Bruker AXS)'
_computing_data_reduction 'SAINT V8.38A (Bruker AXS Inc., 2017)'
_computing_structure_refinement 'SHELXL-2018/3 (Sheldrick, 2018)'
_computing_structure_solution 'XT, VERSION 2014/5,SHELXS-13 (Sheldrick 2008)'
_diffrn_ambient_temperature 173(2)
_diffrn_measured_fraction_theta_full 1.000
_diffrn_measured_fraction_theta_max 0.997
_diffrn_measurement_device_type 'Bruker APEX II DUO'
_diffrn_measurement_method 'omega scans'
_diffrn_radiation_type MoK\a
_diffrn_radiation_wavelength 0.71073
_diffrn_reflns_av_R_equivalents 0.0753
_diffrn_reflns_av_unetI/netI 0.0515
_diffrn_reflns_Laue_measured_fraction_full 1.000
_diffrn_reflns_Laue_measured_fraction_max 0.997
_diffrn_reflns_limit_h_max 13
_diffrn_reflns_limit_h_min -13
_diffrn_reflns_limit_k_max 33
_diffrn_reflns_limit_k_min -33
_diffrn_reflns_limit_l_max 26
_diffrn_reflns_limit_l_min -26
_diffrn_reflns_number 73807
_diffrn_reflns_point_group_measured_fraction_full 1.000
_diffrn_reflns_point_group_measured_fraction_max 0.997
_diffrn_reflns_theta_full 25.242
_diffrn_reflns_theta_max 30.550
_diffrn_reflns_theta_min 2.079
_diffrn_source 'ImuS-focus sealed tube'
_exptl_absorpt_coefficient_mu 2.005
_exptl_absorpt_correction_T_max 0.7461
_exptl_absorpt_correction_T_min 0.6028
_exptl_absorpt_correction_type multi-scan
_exptl_absorpt_process_details sadabs
_exptl_crystal_colour Yellow
_exptl_crystal_density_diffrn 1.369
_exptl_crystal_description needle
_exptl_crystal_F_000 1714
_exptl_crystal_size_max 0.341
_exptl_crystal_size_mid 0.072
_exptl_crystal_size_min 0.039
_refine_diff_density_max 1.957
_refine_diff_density_min -0.734
_refine_diff_density_rms 0.114
_refine_ls_extinction_method none
_refine_ls_goodness_of_fit_ref 1.042
_refine_ls_hydrogen_treatment mixed
_refine_ls_matrix_type full
_refine_ls_number_parameters 470
_refine_ls_number_reflns 12298
_refine_ls_number_restraints 5
_refine_ls_restrained_S_all 1.059
_refine_ls_R_factor_all 0.0462
_refine_ls_R_factor_gt 0.0334
_refine_ls_shift/su_max 0.001
_refine_ls_shift/su_mean 0.000
_refine_ls_structure_factor_coef Fsqd
_refine_ls_weighting_details 'w=1/[\s^2^(Fo^2^)+(0.0206P)^2^+3.2825P] where P=(Fo^2^+2Fc^2^)/3'
_refine_ls_weighting_scheme calc
_refine_ls_wR_factor_gt 0.0719
_refine_ls_wR_factor_ref 0.0773
_reflns_Friedel_coverage 0.000
_reflns_number_gt 9892
_reflns_number_total 12298
_reflns_threshold_expression 'I > 2\s(I)'
_cod_data_source_file d3sc06584g2.cif
_cod_data_source_block 5-Dy_mo_tr106_0m_a
_cod_depositor_comments 'Adding full bibliography for 1570817--1570831.cif.'
_cod_original_cell_volume 4024.6(8)
_cod_original_sg_symbol_H-M 'P 21/n'
_cod_original_formula_sum 'C38.50 H62 Al0.86 B Dy Ga0.14 N7'
_cod_database_code 1570822
_shelx_shelxl_version_number 2018/3
_shelx_space_group_comment
;
The symmetry employed for this shelxl refinement is uniquely defined
by the following loop, which should always be used as a source of
symmetry information in preference to the above space-group names.
They are only intended as comments.
;
_shelx_estimated_absorpt_t_min 0.548
_shelx_estimated_absorpt_t_max 0.926

loop_
_space_group_symop_operation_xyz
'x, y, z'
'-x+1/2, y+1/2, -z+1/2'
'-x, -y, -z'
'x-1/2, -y-1/2, z-1/2'

loop_
_atom_site_label
_atom_site_type_symbol
_atom_site_fract_x
_atom_site_fract_y
_atom_site_fract_z
_atom_site_U_iso_or_equiv
_atom_site_adp_type
_atom_site_occupancy
_atom_site_site_symmetry_order
_atom_site_calc_flag
_atom_site_refinement_flags_posn
_atom_site_refinement_flags_adp
_atom_site_refinement_flags_occupancy
_atom_site_disorder_assembly
_atom_site_disorder_group
C1 C 0.6575(3) 0.44315(11) 0.44218(14) 0.0182(5) Uani 1 1 d . . . . .
C2 C 0.7216(3) 0.49604(12) 0.46016(14) 0.0228(5) Uani 1 1 d . . . . .
H2 H 0.780549 0.506298 0.505916 0.027 Uiso 1 1 calc R U . . .
C3 C 0.6837(3) 0.53063(11) 0.39922(14) 0.0196(5) Uani 1 1 d . . . . .
C4 C 0.6632(3) 0.39126(12) 0.49205(14) 0.0226(5) Uani 1 1 d . . . . .
C5 C 0.6626(4) 0.41201(14) 0.57120(15) 0.0315(7) Uani 1 1 d . . . . .
H5A H 0.749810 0.433799 0.589460 0.047 Uiso 1 1 calc R U . . .
H5B H 0.658158 0.378885 0.603490 0.047 Uiso 1 1 calc R U . . .
H5C H 0.579590 0.436611 0.571238 0.047 Uiso 1 1 calc R U . . .
C6 C 0.8017(3) 0.35749(14) 0.49271(17) 0.0320(7) Uani 1 1 d . . . . .
H6A H 0.802590 0.342574 0.442921 0.048 Uiso 1 1 calc R U . . .
H6B H 0.807084 0.325511 0.527716 0.048 Uiso 1 1 calc R U . . .
H6C H 0.883622 0.382898 0.507899 0.048 Uiso 1 1 calc R U . . .
C7 C 0.5338(3) 0.35321(12) 0.46712(15) 0.0262(6) Uani 1 1 d . . . . .
H7A H 0.446878 0.376138 0.463505 0.039 Uiso 1 1 calc R U . . .
H7B H 0.533150 0.322347 0.503247 0.039 Uiso 1 1 calc R U . . .
H7C H 0.537968 0.336647 0.418547 0.039 Uiso 1 1 calc R U . . .
C8 C 0.7240(3) 0.59178(12) 0.39025(16) 0.0283(6) Uani 1 1 d . . . . .
H8A H 0.786328 0.594189 0.353683 0.042 Uiso 1 1 calc R U . . .
H8B H 0.774249 0.606688 0.437938 0.042 Uiso 1 1 calc R U . . .
H8C H 0.637934 0.614543 0.373239 0.042 Uiso 1 1 calc R U . . .
C9 C 0.6041(3) 0.42761(11) 0.12012(13) 0.0182(5) Uani 1 1 d . . . . .
C10 C 0.6829(3) 0.47582(11) 0.10867(14) 0.0214(5) Uani 1 1 d . . . . .
H10 H 0.738582 0.480799 0.071417 0.026 Uiso 1 1 calc R U . . .
C11 C 0.6640(3) 0.51484(11) 0.16227(14) 0.0181(5) Uani 1 1 d . . . . .
C12 C 0.5866(3) 0.37494(11) 0.07100(15) 0.0235(6) Uani 1 1 d . . . . .
C13 C 0.4667(3) 0.33705(12) 0.08618(16) 0.0291(6) Uani 1 1 d . . . . .
H13A H 0.377913 0.359126 0.078665 0.044 Uiso 1 1 calc R U . . .
H13B H 0.488951 0.323270 0.137460 0.044 Uiso 1 1 calc R U . . .
H13C H 0.455534 0.304261 0.052228 0.044 Uiso 1 1 calc R U . . .
C14 C 0.7267(4) 0.34093(13) 0.08231(17) 0.0330(7) Uani 1 1 d . . . . .
H14A H 0.715417 0.307679 0.049118 0.050 Uiso 1 1 calc R U . . .
H14B H 0.751087 0.327877 0.133861 0.050 Uiso 1 1 calc R U . . .
H14C H 0.802981 0.365567 0.071170 0.050 Uiso 1 1 calc R U . . .
C15 C 0.5509(4) 0.39509(14) -0.00986(16) 0.0368(8) Uani 1 1 d . . . . .
H15A H 0.538051 0.361686 -0.042806 0.055 Uiso 1 1 calc R U . . .
H15B H 0.628963 0.418793 -0.020846 0.055 Uiso 1 1 calc R U . . .
H15C H 0.462943 0.417665 -0.017605 0.055 Uiso 1 1 calc R U . . .
C16 C 0.7240(3) 0.57416(11) 0.17376(15) 0.0229(5) Uani 1 1 d . . . . .
H16A H 0.787237 0.581377 0.138527 0.034 Uiso 1 1 calc R U . . .
H16B H 0.777981 0.577807 0.224494 0.034 Uiso 1 1 calc R U . . .
H16C H 0.646129 0.602106 0.165795 0.034 Uiso 1 1 calc R U . . .
C17 C 0.1597(3) 0.47574(10) 0.27802(13) 0.0168(5) Uani 1 1 d . . . . .
C18 C 0.1324(3) 0.53232(11) 0.25545(15) 0.0206(5) Uani 1 1 d . . . . .
H18 H 0.043386 0.551582 0.248690 0.025 Uiso 1 1 calc R U . . .
C19 C 0.2604(3) 0.55477(10) 0.24489(14) 0.0176(5) Uani 1 1 d . . . . .
C20 C 0.0577(3) 0.43230(11) 0.29829(14) 0.0185(5) Uani 1 1 d . . . . .
C21 C -0.0674(3) 0.46319(13) 0.32308(19) 0.0311(7) Uani 1 1 d . . . . .
H21A H -0.121142 0.484903 0.281330 0.047 Uiso 1 1 calc R U . . .
H21B H -0.030698 0.489492 0.363820 0.047 Uiso 1 1 calc R U . . .
H21C H -0.129992 0.434871 0.339896 0.047 Uiso 1 1 calc R U . . .
C22 C -0.0001(3) 0.39506(12) 0.23021(16) 0.0272(6) Uani 1 1 d . . . . .
H22A H -0.046507 0.419592 0.189429 0.041 Uiso 1 1 calc R U . . .
H22B H -0.069265 0.367563 0.242772 0.041 Uiso 1 1 calc R U . . .
H22C H 0.078764 0.374283 0.215020 0.041 Uiso 1 1 calc R U . . .
C23 C 0.1319(3) 0.39449(11) 0.36213(15) 0.0231(5) Uani 1 1 d . . . . .
H23A H 0.061709 0.369247 0.378288 0.035 Uiso 1 1 calc R U . . .
H23B H 0.176380 0.418763 0.403624 0.035 Uiso 1 1 calc R U . . .
H23C H 0.205069 0.371236 0.345352 0.035 Uiso 1 1 calc R U . . .
C24 C 0.2911(3) 0.61377(11) 0.22018(17) 0.0248(6) Uani 1 1 d . . . . .
H24A H 0.340934 0.611168 0.178318 0.037 Uiso 1 1 calc R U . . .
H24B H 0.351019 0.634182 0.261221 0.037 Uiso 1 1 calc R U . . .
H24C H 0.201441 0.634628 0.204809 0.037 Uiso 1 1 calc R U . . .
C25 C 0.6657(3) 0.31545(11) 0.28572(16) 0.0196(5) Uani 1 1 d . . . . .
H25A H 0.744(4) 0.2876(15) 0.2914(19) 0.039(10) Uiso 1 1 d . . . . .
H25B H 0.692(3) 0.3400(12) 0.3304(16) 0.019(7) Uiso 1 1 d . . . . .
H25C H 0.674(4) 0.3383(18) 0.244(2) 0.060(12) Uiso 1 1 d . . . . .
C26 C 0.5691(3) 0.20858(12) 0.37708(16) 0.0286(6) Uani 1 1 d . . . . .
H26A H 0.503773 0.176367 0.378257 0.043 Uiso 1 1 calc R U . . .
H26B H 0.566921 0.233789 0.419528 0.043 Uiso 1 1 calc R U . . .
H26C H 0.665947 0.193977 0.379554 0.043 Uiso 1 1 calc R U . . .
C27 C 0.5107(3) 0.19963(12) 0.19862(17) 0.0272(6) Uani 1 1 d . . . . .
H27A H 0.414491 0.184594 0.181220 0.041 Uiso 1 1 calc R U . . .
H27B H 0.576127 0.167770 0.214510 0.041 Uiso 1 1 calc R U . . .
H27C H 0.541987 0.220524 0.158270 0.041 Uiso 1 1 calc R U . . .
C28 C 0.2111(3) 0.27140(10) 0.26575(15) 0.0184(5) Uani 1 1 d . . . . .
C29 C 0.1260(3) 0.26149(11) 0.19470(16) 0.0218(5) Uani 1 1 d . . . . .
C30 C -0.0064(3) 0.23537(12) 0.18745(18) 0.0276(6) Uani 1 1 d . . . . .
H30 H -0.061163 0.229118 0.139312 0.033 Uiso 1 1 calc R U . . .
C31 C -0.0604(3) 0.21821(12) 0.2489(2) 0.0321(7) Uani 1 1 d . . . . .
H31 H -0.151296 0.200536 0.243430 0.038 Uiso 1 1 calc R U . . .
C32 C 0.0214(3) 0.22749(11) 0.31843(19) 0.0293(7) Uani 1 1 d . . . . .
H32 H -0.015232 0.216452 0.360955 0.035 Uiso 1 1 calc R U . . .
C33 C 0.1559(3) 0.25253(11) 0.32805(16) 0.0234(6) Uani 1 1 d . . . . .
C34 C 0.2398(3) 0.25817(13) 0.40558(16) 0.0292(6) Uani 1 1 d . . . . .
H34A H 0.292391 0.222591 0.419772 0.044 Uiso 1 1 calc R U . . .
H34B H 0.174670 0.265486 0.439825 0.044 Uiso 1 1 calc R U . . .
H34C H 0.306998 0.290109 0.407719 0.044 Uiso 1 1 calc R U . . .
C35 C 0.1751(3) 0.28118(12) 0.12636(16) 0.0271(6) Uani 1 1 d . . . . .
H35A H 0.102945 0.271653 0.082703 0.041 Uiso 1 1 calc R U . . .
H35B H 0.264845 0.262036 0.122860 0.041 Uiso 1 1 calc R U . . .
H35C H 0.189881 0.322760 0.128682 0.041 Uiso 1 1 calc R U . . .
C100 C 0.9233(7) 0.5086(3) -0.0324(3) 0.0293(12) Uiso 0.5 1 d . . P . .
C101 C 0.9772(4) 0.45404(17) -0.0275(2) 0.0455(9) Uiso 1 1 d D . . . .
H10E H 1.024(4) 0.4204(13) -0.012(3) 0.055 Uiso 0.5 1 d D U P A 1
H10D H 0.914(5) 0.434(2) -0.065(2) 0.018(14) Uiso 0.5 1 d D . P B 2
C102 C 0.8751(8) 0.4750(3) -0.0623(4) 0.0446(17) Uiso 0.5 1 d D . P . .
H102 H 0.813381 0.450687 -0.095236 0.054 Uiso 0.5 1 calc R U P C 1
C103 C 0.8343(10) 0.5340(4) -0.0600(5) 0.0429(19) Uiso 0.5 1 d . . P D 1
H103 H 0.753573 0.548189 -0.093410 0.052 Uiso 0.5 1 calc R U P D 1
C10A C 0.7871(9) 0.5284(4) -0.0788(5) 0.045(2) Uiso 0.5 1 d D . P E 2
H10A H 0.775608 0.569571 -0.071268 0.068 Uiso 0.5 1 calc R U P E 2
H10B H 0.788737 0.520992 -0.131126 0.068 Uiso 0.5 1 calc R U P E 2
H10C H 0.707447 0.507604 -0.064454 0.068 Uiso 0.5 1 calc R U P E 2
C104 C 0.9130(8) 0.5693(3) -0.0093(4) 0.0384(15) Uiso 0.5 1 d D . P . .
H104 H 0.887493 0.607996 -0.002145 0.046 Uiso 0.5 1 calc R U P D 1
B1 B 0.5229(3) 0.52045(12) 0.26911(15) 0.0155(5) Uani 1 1 d . . . . .
H1 H 0.545(3) 0.5644(11) 0.2666(14) 0.009(6) Uiso 1 1 d . . . . .
Dy1 Dy 0.44920(2) 0.38064(2) 0.27659(2) 0.01438(4) Uani 1 1 d . . . . .
N1 N 0.6001(2) 0.49927(9) 0.34567(11) 0.0156(4) Uani 1 1 d . . . . .
N2 N 0.5842(2) 0.44440(9) 0.37176(11) 0.0157(4) Uani 1 1 d . . . . .
N3 N 0.5789(2) 0.49081(9) 0.20465(11) 0.0161(4) Uani 1 1 d . . . . .
N4 N 0.5404(2) 0.43592(9) 0.17925(11) 0.0174(4) Uani 1 1 d . . . . .
N5 N 0.3604(2) 0.51326(8) 0.26019(11) 0.0159(4) Uani 1 1 d . . . . .
N6 N 0.2978(2) 0.46358(8) 0.27949(11) 0.0161(4) Uani 1 1 d . . . . .
N7 N 0.3427(2) 0.30023(9) 0.27298(12) 0.0170(4) Uani 1 1 d . . . . .
Ga1 Ga 0.50949(7) 0.25239(3) 0.28358(3) 0.0180(2) Uani 0.145(2) 1 d . . P . .
Al1 Al 0.50949(7) 0.25239(3) 0.28358(3) 0.0180(2) Uani 0.855(2) 1 d . . P . .

loop_
_atom_site_aniso_label
_atom_site_aniso_U_11
_atom_site_aniso_U_22
_atom_site_aniso_U_33
_atom_site_aniso_U_23
_atom_site_aniso_U_13
_atom_site_aniso_U_12
C1 0.0171(12) 0.0216(13) 0.0160(11) -0.0029(9) 0.0032(9) 0.0012(10)
C2 0.0234(14) 0.0258(14) 0.0178(12) -0.0054(10) -0.0001(10) -0.0002(11)
C3 0.0187(12) 0.0193(12) 0.0216(12) -0.0066(10) 0.0055(10) -0.0025(10)
C4 0.0262(14) 0.0252(14) 0.0159(12) 0.0013(10) 0.0027(10) 0.0035(11)
C5 0.0388(18) 0.0383(17) 0.0173(13) -0.0008(12) 0.0056(12) -0.0033(14)
C6 0.0320(16) 0.0363(17) 0.0267(15) 0.0073(13) 0.0035(12) 0.0122(14)
C7 0.0328(16) 0.0232(14) 0.0223(13) 0.0047(11) 0.0045(11) 0.0000(12)
C8 0.0355(17) 0.0208(14) 0.0275(14) -0.0074(11) 0.0033(12) -0.0083(12)
C9 0.0201(13) 0.0185(12) 0.0160(11) -0.0008(9) 0.0037(10) 0.0017(10)
C10 0.0253(14) 0.0220(13) 0.0185(12) 0.0014(10) 0.0081(10) -0.0004(11)
C11 0.0181(12) 0.0170(12) 0.0192(12) 0.0021(9) 0.0036(10) -0.0021(10)
C12 0.0311(15) 0.0219(13) 0.0173(12) -0.0019(10) 0.0039(11) -0.0010(11)
C13 0.0370(17) 0.0225(14) 0.0273(15) -0.0030(11) 0.0051(12) -0.0054(12)
C14 0.0402(18) 0.0303(16) 0.0283(15) -0.0105(12) 0.0057(13) 0.0073(14)
C15 0.059(2) 0.0316(16) 0.0179(14) -0.0040(12) 0.0036(14) -0.0075(15)
C16 0.0273(14) 0.0182(13) 0.0246(13) 0.0028(10) 0.0083(11) -0.0045(11)
C17 0.0170(12) 0.0161(12) 0.0170(11) -0.0022(9) 0.0023(9) -0.0002(9)
C18 0.0172(12) 0.0169(12) 0.0278(14) 0.0019(10) 0.0048(10) 0.0046(10)
C19 0.0183(12) 0.0133(11) 0.0211(12) 0.0012(9) 0.0032(10) 0.0010(10)
C20 0.0164(12) 0.0147(11) 0.0258(13) -0.0006(9) 0.0079(10) -0.0002(9)
C21 0.0228(14) 0.0266(15) 0.0485(19) 0.0044(13) 0.0185(13) 0.0050(12)
C22 0.0215(14) 0.0252(14) 0.0339(16) -0.0014(11) 0.0029(12) -0.0071(11)
C23 0.0270(14) 0.0201(13) 0.0244(13) 0.0017(10) 0.0102(11) -0.0012(11)
C24 0.0222(13) 0.0159(12) 0.0353(15) 0.0066(11) 0.0030(11) 0.0013(10)
C25 0.0193(13) 0.0163(12) 0.0238(13) -0.0014(10) 0.0052(10) 0.0021(10)
C26 0.0348(16) 0.0188(13) 0.0315(15) 0.0044(11) 0.0042(12) 0.0057(12)
C27 0.0285(15) 0.0202(13) 0.0322(15) -0.0047(11) 0.0037(12) 0.0021(11)
C28 0.0168(12) 0.0106(11) 0.0280(13) 0.0014(9) 0.0047(10) 0.0004(9)
C29 0.0195(13) 0.0116(11) 0.0337(15) -0.0045(10) 0.0033(11) 0.0017(10)
C30 0.0190(13) 0.0177(13) 0.0433(17) -0.0045(12) -0.0015(12) 0.0025(11)
C31 0.0204(14) 0.0158(13) 0.061(2) -0.0038(13) 0.0089(14) -0.0017(11)
C32 0.0265(15) 0.0140(12) 0.0518(19) 0.0055(12) 0.0182(14) 0.0043(11)
C33 0.0257(14) 0.0120(11) 0.0341(15) 0.0013(10) 0.0095(12) 0.0024(10)
C34 0.0311(16) 0.0266(15) 0.0327(15) 0.0087(12) 0.0135(13) 0.0019(12)
C35 0.0251(14) 0.0255(14) 0.0284(15) -0.0042(11) -0.0007(11) -0.0013(11)
B1 0.0123(12) 0.0143(13) 0.0192(13) -0.0030(10) 0.0016(10) 0.0016(10)
Dy1 0.01510(6) 0.01078(6) 0.01731(6) -0.00019(4) 0.00316(4) -0.00009(4)
N1 0.0150(10) 0.0145(10) 0.0177(10) -0.0021(8) 0.0044(8) -0.0005(8)
N2 0.0160(10) 0.0143(10) 0.0164(10) 0.0003(8) 0.0023(8) 0.0010(8)
N3 0.0182(10) 0.0136(10) 0.0167(10) -0.0002(8) 0.0038(8) -0.0016(8)
N4 0.0199(11) 0.0131(10) 0.0187(10) -0.0003(8) 0.0022(8) 0.0003(8)
N5 0.0173(10) 0.0108(9) 0.0199(10) 0.0008(8) 0.0044(8) -0.0017(8)
N6 0.0170(10) 0.0108(9) 0.0210(10) 0.0003(8) 0.0050(8) -0.0026(8)
N7 0.0176(10) 0.0129(10) 0.0206(10) 0.0011(8) 0.0042(8) 0.0008(8)
Ga1 0.0187(4) 0.0124(3) 0.0225(4) -0.0004(2) 0.0031(2) 0.0012(2)
Al1 0.0187(4) 0.0124(3) 0.0225(4) -0.0004(2) 0.0031(2) 0.0012(2)

loop_
_atom_type_symbol
_atom_type_description
_atom_type_scat_dispersion_real
_atom_type_scat_dispersion_imag
_atom_type_scat_source
C C 0.0033 0.0016 'International Tables Vol C Tables 4.2.6.8 and 6.1.1.4'
H H 0.0000 0.0000 'International Tables Vol C Tables 4.2.6.8 and 6.1.1.4'
B B 0.0013 0.0007 'International Tables Vol C Tables 4.2.6.8 and 6.1.1.4'
Dy Dy -0.1892 4.4098 'International Tables Vol C Tables 4.2.6.8 and 6.1.1.4'
Al Al 0.0645 0.0514 'International Tables Vol C Tables 4.2.6.8 and 6.1.1.4'
N N 0.0061 0.0033 'International Tables Vol C Tables 4.2.6.8 and 6.1.1.4'
Ga Ga 0.2307 1.6083 'International Tables Vol C Tables 4.2.6.8 and 6.1.1.4'

loop_
_geom_angle_atom_site_label_1
_geom_angle_atom_site_label_2
_geom_angle_atom_site_label_3
_geom_angle
_geom_angle_site_symmetry_1
_geom_angle_site_symmetry_3
_geom_angle_publ_flag
N2 C1 C2 109.5(2) . . ?
N2 C1 C4 123.4(2) . . ?
C2 C1 C4 127.1(2) . . ?
C3 C2 C1 106.9(2) . . ?
C3 C2 H2 126.5 . . ?
C1 C2 H2 126.5 . . ?
N1 C3 C2 107.6(2) . . ?
N1 C3 C8 124.3(2) . . ?
C2 C3 C8 128.1(2) . . ?
C1 C4 C7 110.5(2) . . ?
C1 C4 C5 108.4(2) . . ?
C7 C4 C5 108.7(2) . . ?
C1 C4 C6 110.3(2) . . ?
C7 C4 C6 110.7(2) . . ?
C5 C4 C6 108.1(2) . . ?
C4 C5 H5A 109.5 . . ?
C4 C5 H5B 109.5 . . ?
H5A C5 H5B 109.5 . . ?
C4 C5 H5C 109.5 . . ?
H5A C5 H5C 109.5 . . ?
H5B C5 H5C 109.5 . . ?
C4 C6 H6A 109.5 . . ?
C4 C6 H6B 109.5 . . ?
H6A C6 H6B 109.5 . . ?
C4 C6 H6C 109.5 . . ?
H6A C6 H6C 109.5 . . ?
H6B C6 H6C 109.5 . . ?
C4 C7 H7A 109.5 . . ?
C4 C7 H7B 109.5 . . ?
H7A C7 H7B 109.5 . . ?
C4 C7 H7C 109.5 . . ?
H7A C7 H7C 109.5 . . ?
H7B C7 H7C 109.5 . . ?
C3 C8 H8A 109.5 . . ?
C3 C8 H8B 109.5 . . ?
H8A C8 H8B 109.5 . . ?
C3 C8 H8C 109.5 . . ?
H8A C8 H8C 109.5 . . ?
H8B C8 H8C 109.5 . . ?
N4 C9 C10 110.1(2) . . ?
N4 C9 C12 125.3(2) . . ?
C10 C9 C12 124.6(2) . . ?
C11 C10 C9 106.1(2) . . ?
C11 C10 H10 126.9 . . ?
C9 C10 H10 126.9 . . ?
N3 C11 C10 108.2(2) . . ?
N3 C11 C16 124.0(2) . . ?
C10 C11 C16 127.8(2) . . ?
C9 C12 C13 111.5(2) . . ?
C9 C12 C15 107.9(2) . . ?
C13 C12 C15 108.6(2) . . ?
C9 C12 C14 110.0(2) . . ?
C13 C12 C14 110.2(2) . . ?
C15 C12 C14 108.5(2) . . ?
C12 C13 H13A 109.5 . . ?
C12 C13 H13B 109.5 . . ?
H13A C13 H13B 109.5 . . ?
C12 C13 H13C 109.5 . . ?
H13A C13 H13C 109.5 . . ?
H13B C13 H13C 109.5 . . ?
C12 C14 H14A 109.5 . . ?
C12 C14 H14B 109.5 . . ?
H14A C14 H14B 109.5 . . ?
C12 C14 H14C 109.5 . . ?
H14A C14 H14C 109.5 . . ?
H14B C14 H14C 109.5 . . ?
C12 C15 H15A 109.5 . . ?
C12 C15 H15B 109.5 . . ?
H15A C15 H15B 109.5 . . ?
C12 C15 H15C 109.5 . . ?
H15A C15 H15C 109.5 . . ?
H15B C15 H15C 109.5 . . ?
C11 C16 H16A 109.5 . . ?
C11 C16 H16B 109.5 . . ?
H16A C16 H16B 109.5 . . ?
C11 C16 H16C 109.5 . . ?
H16A C16 H16C 109.5 . . ?
H16B C16 H16C 109.5 . . ?
N6 C17 C18 109.5(2) . . ?
N6 C17 C20 122.2(2) . . ?
C18 C17 C20 128.3(2) . . ?
C19 C18 C17 106.3(2) . . ?
C19 C18 H18 126.9 . . ?
C17 C18 H18 126.9 . . ?
N5 C19 C18 108.1(2) . . ?
N5 C19 C24 123.4(2) . . ?
C18 C19 C24 128.5(2) . . ?
C17 C20 C23 110.5(2) . . ?
C17 C20 C22 109.3(2) . . ?
C23 C20 C22 109.9(2) . . ?
C17 C20 C21 109.6(2) . . ?
C23 C20 C21 108.5(2) . . ?
C22 C20 C21 109.0(2) . . ?
C20 C21 H21A 109.5 . . ?
C20 C21 H21B 109.5 . . ?
H21A C21 H21B 109.5 . . ?
C20 C21 H21C 109.5 . . ?
H21A C21 H21C 109.5 . . ?
H21B C21 H21C 109.5 . . ?
C20 C22 H22A 109.5 . . ?
C20 C22 H22B 109.5 . . ?
H22A C22 H22B 109.5 . . ?
C20 C22 H22C 109.5 . . ?
H22A C22 H22C 109.5 . . ?
H22B C22 H22C 109.5 . . ?
C20 C23 H23A 109.5 . . ?
C20 C23 H23B 109.5 . . ?
H23A C23 H23B 109.5 . . ?
C20 C23 H23C 109.5 . . ?
H23A C23 H23C 109.5 . . ?
H23B C23 H23C 109.5 . . ?
C19 C24 H24A 109.5 . . ?
C19 C24 H24B 109.5 . . ?
H24A C24 H24B 109.5 . . ?
C19 C24 H24C 109.5 . . ?
H24A C24 H24C 109.5 . . ?
H24B C24 H24C 109.5 . . ?
Al1 C25 Dy1 81.38(9) . . ?
Al1 C25 H25A 94(2) . . ?
Dy1 C25 H25A 174(2) . . ?
Al1 C25 H25B 119.4(17) . . ?
Dy1 C25 H25B 77.7(17) . . ?
H25A C25 H25B 103(3) . . ?
Al1 C25 H25C 123(2) . . ?
Dy1 C25 H25C 79(2) . . ?
H25A C25 H25C 106(3) . . ?
H25B C25 H25C 107(3) . . ?
Al1 C26 H26A 109.5 . . ?
Al1 C26 H26B 109.5 . . ?
H26A C26 H26B 109.5 . . ?
Al1 C26 H26C 109.5 . . ?
H26A C26 H26C 109.5 . . ?
H26B C26 H26C 109.5 . . ?
Al1 C27 H27A 109.5 . . ?
Al1 C27 H27B 109.5 . . ?
H27A C27 H27B 109.5 . . ?
Al1 C27 H27C 109.5 . . ?
H27A C27 H27C 109.5 . . ?
H27B C27 H27C 109.5 . . ?
N7 C28 C33 122.2(2) . . ?
N7 C28 C29 120.7(2) . . ?
C33 C28 C29 117.1(2) . . ?
C30 C29 C28 120.9(3) . . ?
C30 C29 C35 118.7(3) . . ?
C28 C29 C35 120.4(2) . . ?
C31 C30 C29 121.4(3) . . ?
C31 C30 H30 119.3 . . ?
C29 C30 H30 119.3 . . ?
C32 C31 C30 118.3(3) . . ?
C32 C31 H31 120.9 . . ?
C30 C31 H31 120.9 . . ?
C31 C32 C33 122.1(3) . . ?
C31 C32 H32 119.0 . . ?
C33 C32 H32 119.0 . . ?
C32 C33 C28 120.2(3) . . ?
C32 C33 C34 118.2(3) . . ?
C28 C33 C34 121.6(2) . . ?
C33 C34 H34A 109.5 . . ?
C33 C34 H34B 109.5 . . ?
H34A C34 H34B 109.5 . . ?
C33 C34 H34C 109.5 . . ?
H34A C34 H34C 109.5 . . ?
H34B C34 H34C 109.5 . . ?
C29 C35 H35A 109.5 . . ?
C29 C35 H35B 109.5 . . ?
H35A C35 H35B 109.5 . . ?
C29 C35 H35C 109.5 . . ?
H35A C35 H35C 109.5 . . ?
H35B C35 H35C 109.5 . . ?
C101 C100 C10A 127.1(6) . . ?
C101 C100 C101 107.4(4) . 3_765 ?
C101 C100 C100 59.1(4) . 3_765 ?
C101 C100 C100 48.2(3) 3_765 3_765 ?
C102 C101 C104 179.0(7) . 3_765 ?
C102 C101 C100 46.3(5) . . ?
C104 C101 C100 134.6(5) 3_765 . ?
C102 C101 C100 118.8(6) . 3_765 ?
C104 C101 C100 62.2(4) 3_765 3_765 ?
C100 C101 C100 72.6(5) . 3_765 ?
C102 C101 H10E 146(2) . . ?
C104 C101 H10E 33(2) 3_765 . ?
C100 C101 H10E 165(3) . . ?
C100 C101 H10E 94(3) 3_765 . ?
C102 C101 H10D 57(4) . . ?
C104 C101 H10D 122(4) 3_765 . ?
C100 C101 H10D 103(4) . . ?
C100 C101 H10D 176(4) 3_765 . ?
C101 C102 C103 126.2(8) . . ?
C101 C102 H10D 50.3(14) . . ?
C101 C102 H102 116.9 . . ?
C103 C102 H102 116.9 . . ?
C104 C103 C102 118.9(8) . . ?
C104 C103 H103 120.6 . . ?
C102 C103 H103 120.6 . . ?
C100 C10A H10A 109.5 . . ?
C100 C10A H10B 109.5 . . ?
H10A C10A H10B 109.5 . . ?
C100 C10A H10C 109.5 . . ?
H10A C10A H10C 109.5 . . ?
H10B C10A H10C 109.5 . . ?
C101 C104 C103 113.8(7) 3_765 . ?
C101 C104 H104 123.1 3_765 . ?
C103 C104 H104 123.1 . . ?
C101 C104 H10E 45.7(18) 3_765 3_765 ?
C103 C104 H10E 155(4) . 3_765 ?
H104 C104 H10E 79.2 . 3_765 ?
N5 B1 N1 111.2(2) . . ?
N5 B1 N3 110.9(2) . . ?
N1 B1 N3 112.3(2) . . ?
N5 B1 H1 108.1(14) . . ?
N1 B1 H1 106.7(14) . . ?
N3 B1 H1 107.4(14) . . ?
N7 Dy1 N6 114.82(8) . . ?
N7 Dy1 N2 137.44(7) . . ?
N6 Dy1 N2 74.80(7) . . ?
N7 Dy1 N4 131.58(7) . . ?
N6 Dy1 N4 83.91(7) . . ?
N2 Dy1 N4 89.39(7) . . ?
N7 Dy1 C25 81.61(8) . . ?
N6 Dy1 C25 163.00(8) . . ?
N2 Dy1 C25 90.18(8) . . ?
N4 Dy1 C25 88.06(8) . . ?
N7 Dy1 Al1 38.87(6) . . ?
N6 Dy1 Al1 153.22(5) . . ?
N2 Dy1 Al1 119.54(5) . . ?
N4 Dy1 Al1 116.72(5) . . ?
C25 Dy1 Al1 42.77(6) . . ?
N7 Dy1 H25B 94.6(6) . . ?
N6 Dy1 H25B 143.0(7) . . ?
N2 Dy1 H25B 68.3(7) . . ?
N4 Dy1 H25B 93.1(6) . . ?
C25 Dy1 H25B 22.5(7) . . ?
Al1 Dy1 H25B 57.5(7) . . ?
N7 Dy1 H25C 94.1(9) . . ?
N6 Dy1 H25C 148.5(10) . . ?
N2 Dy1 H25C 92.7(9) . . ?
N4 Dy1 H25C 66.9(10) . . ?
C25 Dy1 H25C 21.4(9) . . ?
Al1 Dy1 H25C 57.7(9) . . ?
H25B Dy1 H25C 35.8(11) . . ?
C3 N1 N2 109.6(2) . . ?
C3 N1 B1 127.1(2) . . ?
N2 N1 B1 123.15(19) . . ?
C1 N2 N1 106.3(2) . . ?
C1 N2 Dy1 140.68(17) . . ?
N1 N2 Dy1 112.90(14) . . ?
C11 N3 N4 109.9(2) . . ?
C11 N3 B1 126.0(2) . . ?
N4 N3 B1 124.0(2) . . ?
C9 N4 N3 105.7(2) . . ?
C9 N4 Dy1 140.52(17) . . ?
N3 N4 Dy1 110.04(14) . . ?
C19 N5 N6 109.3(2) . . ?
C19 N5 B1 127.1(2) . . ?
N6 N5 B1 122.8(2) . . ?
C17 N6 N5 106.82(19) . . ?
C17 N6 Dy1 139.10(16) . . ?
N5 N6 Dy1 112.00(14) . . ?
C28 N7 Al1 116.11(16) . . ?
C28 N7 Dy1 146.68(17) . . ?
Al1 N7 Dy1 97.20(9) . . ?
N7 Al1 C26 118.84(11) . . ?
N7 Al1 C27 113.97(11) . . ?
C26 Al1 C27 108.46(12) . . ?
N7 Al1 C25 99.73(10) . . ?
C26 Al1 C25 104.96(12) . . ?
C27 Al1 C25 109.89(12) . . ?
N7 Al1 Dy1 43.93(6) . . ?
C26 Al1 Dy1 124.26(9) . . ?
C27 Al1 Dy1 127.14(9) . . ?
C25 Al1 Dy1 55.84(8) . . ?

loop_
_geom_bond_atom_site_label_1
_geom_bond_atom_site_label_2
_geom_bond_distance
_geom_bond_site_symmetry_2
_geom_bond_publ_flag
C1 N2 1.351(3) . ?
C1 C2 1.390(4) . ?
C1 C4 1.513(4) . ?
C2 C3 1.372(4) . ?
C2 H2 0.9500 . ?
C3 N1 1.358(3) . ?
C3 C8 1.495(4) . ?
C4 C7 1.522(4) . ?
C4 C5 1.533(4) . ?
C4 C6 1.539(4) . ?
C5 H5A 0.9800 . ?
C5 H5B 0.9800 . ?
C5 H5C 0.9800 . ?
C6 H6A 0.9800 . ?
C6 H6B 0.9800 . ?
C6 H6C 0.9800 . ?
C7 H7A 0.9800 . ?
C7 H7B 0.9800 . ?
C7 H7C 0.9800 . ?
C8 H8A 0.9800 . ?
C8 H8B 0.9800 . ?
C8 H8C 0.9800 . ?
C9 N4 1.356(3) . ?
C9 C10 1.392(4) . ?
C9 C12 1.515(4) . ?
C10 C11 1.378(4) . ?
C10 H10 0.9500 . ?
C11 N3 1.350(3) . ?
C11 C16 1.498(4) . ?
C12 C13 1.515(4) . ?
C12 C15 1.534(4) . ?
C12 C14 1.537(4) . ?
C13 H13A 0.9800 . ?
C13 H13B 0.9800 . ?
C13 H13C 0.9800 . ?
C14 H14A 0.9800 . ?
C14 H14B 0.9800 . ?
C14 H14C 0.9800 . ?
C15 H15A 0.9800 . ?
C15 H15B 0.9800 . ?
C15 H15C 0.9800 . ?
C16 H16A 0.9800 . ?
C16 H16B 0.9800 . ?
C16 H16C 0.9800 . ?
C17 N6 1.347(3) . ?
C17 C18 1.393(3) . ?
C17 C20 1.501(3) . ?
C18 C19 1.379(4) . ?
C18 H18 0.9500 . ?
C19 N5 1.353(3) . ?
C19 C24 1.496(3) . ?
C20 C23 1.531(4) . ?
C20 C22 1.537(4) . ?
C20 C21 1.537(4) . ?
C21 H21A 0.9800 . ?
C21 H21B 0.9800 . ?
C21 H21C 0.9800 . ?
C22 H22A 0.9800 . ?
C22 H22B 0.9800 . ?
C22 H22C 0.9800 . ?
C23 H23A 0.9800 . ?
C23 H23B 0.9800 . ?
C23 H23C 0.9800 . ?
C24 H24A 0.9800 . ?
C24 H24B 0.9800 . ?
C24 H24C 0.9800 . ?
C25 Al1 2.091(3) . ?
C25 Dy1 2.549(3) . ?
C25 H25A 0.98(4) . ?
C25 H25B 0.99(3) . ?
C25 H25C 0.94(4) . ?
C26 Al1 1.987(3) . ?
C26 H26A 0.9800 . ?
C26 H26B 0.9800 . ?
C26 H26C 0.9800 . ?
C27 Al1 1.989(3) . ?
C27 H27A 0.9800 . ?
C27 H27B 0.9800 . ?
C27 H27C 0.9800 . ?
C28 N7 1.411(3) . ?
C28 C33 1.418(4) . ?
C28 C29 1.421(4) . ?
C29 C30 1.389(4) . ?
C29 C35 1.493(4) . ?
C30 C31 1.386(4) . ?
C30 H30 0.9500 . ?
C31 C32 1.383(5) . ?
C31 H31 0.9500 . ?
C32 C33 1.393(4) . ?
C32 H32 0.9500 . ?
C33 C34 1.503(4) . ?
C34 H34A 0.9800 . ?
C34 H34B 0.9800 . ?
C34 H34C 0.9800 . ?
C35 H35A 0.9800 . ?
C35 H35B 0.9800 . ?
C35 H35C 0.9800 . ?
C100 C101 1.369(7) . ?
C100 C10A 1.489(10) . ?
C100 C101 1.575(7) 3_765 ?
C100 C100 1.752(13) 3_765 ?
C101 C102 1.169(8) . ?
C101 C104 1.260(8) 3_765 ?
C101 H10E 0.920(13) . ?
C101 H10D 0.942(19) . ?
C102 C103 1.433(11) . ?
C102 H10D 1.03(6) . ?
C102 H102 0.9500 . ?
C103 C104 1.360(11) . ?
C103 H103 0.9500 . ?
C10A H10A 0.9800 . ?
C10A H10B 0.9800 . ?
C10A H10C 0.9800 . ?
C104 H104 0.9500 . ?
B1 N5 1.540(3) . ?
B1 N1 1.541(3) . ?
B1 N3 1.551(3) . ?
B1 H1 1.05(3) . ?
Dy1 N7 2.129(2) . ?
Dy1 N6 2.423(2) . ?
Dy1 N2 2.466(2) . ?
Dy1 N4 2.492(2) . ?
Dy1 Al1 3.0451(7) . ?
Dy1 H25B 2.53(3) . ?
Dy1 H25C 2.54(4) . ?
N1 N2 1.385(3) . ?
N3 N4 1.389(3) . ?
N5 N6 1.381(3) . ?
N7 Al1 1.926(2) . ?
